data_1010563
loop_
_publ_author_name
'Laschkarew, W E'

_publ_section_title 'Zur Struktur Al Cl~3~'
_journal_coden_ASTM ZAACAB
_journal_name_full
;
Zeitschrift fuer Anorganische und Allgemeine Chemie
;
_journal_page_first 270
_journal_page_last 276
_journal_paper_doi 10.1002/zaac.19301930123
_journal_volume 193
_journal_year 1930
_chemical_formula_structural 'Al Cl3'
_chemical_formula_sum 'Al Cl3'
_chemical_name_systematic 'Aluminium chloride'
_space_group_IT_number 1
_symmetry_space_group_name_Hall 'P 1'
_symmetry_space_group_name_H-M 'P 1'
_cell_angle_alpha 90
_cell_angle_beta 90
_cell_angle_gamma 120
_cell_formula_units_Z 1
_cell_length_a 3.475(1)
_cell_length_b 3.475(1)
_cell_length_c 8.51
_cell_volume 89.0
_diffrn_radiation_wavelength 0.710
_exptl_crystal_density_meas 2.4
_cod_database_code 1010563
_cod_depositor_comments
;
  Adding coordinates from the original publication. As coordinates for
  all the atoms are given in the paper, 'P 1' symmetry is assumed.

  Andrius Merkys
  2017-10-18
;

loop_
_symmetry_equiv_pos_as_xyz
'x, y, z'

loop_
_atom_site_label
_atom_site_fract_x
_atom_site_fract_y
_atom_site_fract_z
Cl1 0 0 0
Cl2 0.333333333333333 0.666666666666667 0.333333333333333
Cl3 0.666666666666667 0.333333333333333 0.666666666666667
Al 0 0 0.5
